data_7105382
loop_
_publ_author_name
'Tanh Jeazet, Harold B'
'Gloe, Kerstin'
'Doert, Thomas'
'Kataeva, Olga N'
'J\"ager, Anne'
'Geipel, Gerhard'
'Bernhard, Gert'
'B\"uchner, Bernd'
'Gloe, Karsten'

_publ_section_title
;
 Self-assembly of neutral hexanuclear circular copper(II)
 meso-helicates: topological control by sulfate ions.
;
_journal_issue 14
_journal_name_full 'Chemical communications (Cambridge, England)'
_journal_page_first 2373
_journal_page_last 2375
_journal_paper_doi 10.1039/b925469b
_journal_volume 46
_journal_year 2010
_chemical_formula_moiety 'C150 H120 Cu6 N24 O24 S6 + 24 H2 O'
_chemical_formula_sum 'C150 H168 Cu6 N24 O48 S6'
_chemical_formula_weight 3648.68
_chemical_name_systematic
;
?
;
_space_group_IT_number 148
_symmetry_cell_setting trigonal
_symmetry_space_group_name_Hall '-R 3'
_symmetry_space_group_name_H-M 'R -3 :H'
_atom_sites_solution_hydrogens geom
_atom_sites_solution_primary direct
_atom_sites_solution_secondary difmap
_audit_creation_method SHELXL-97
_cell_angle_alpha 90.00
_cell_angle_beta 90.00
_cell_angle_gamma 120.00
_cell_formula_units_Z 3
_cell_length_a 23.6595(2)
_cell_length_b 23.6595(2)
_cell_length_c 25.3773(4)
_cell_measurement_reflns_used 9885
_cell_measurement_temperature 150(2)
_cell_measurement_theta_max 25.67
_cell_measurement_theta_min 2.56
_cell_volume 12302.3(2)
_computing_cell_refinement 'APEX2 v2, 1-4 (Bruker AXS, 2005-2007)'
_computing_data_collection 'APEX2 v2, 1-4 (Bruker AXS, 2005-2007)'
_computing_data_reduction 'SAINT NT v6.0 (Bruker AXS, 2003)'
_computing_molecular_graphics 'ORTEP-3 for Windows (Farrugia, 1997)'
_computing_publication_material 'WinGX (Farrugia 1999), enCIFer (Allen et al. 2004)'
_computing_structure_refinement 'SHELXL-97 (Sheldrick, 1997), WinGX (Farrugia 1999), PLATON (Spek 2005)'
_computing_structure_solution 'SIR2004 (Burla et al., 2005)'
_diffrn_ambient_temperature 150(2)
_diffrn_measured_fraction_theta_full 0.997
_diffrn_measured_fraction_theta_max 0.997
_diffrn_measurement_device 'Bruker Kappa APEX II CCD'
_diffrn_measurement_device_type 'CCD area detector'
_diffrn_measurement_method '0.5 deg frames in phi and omega'
_diffrn_radiation_monochromator graphite
_diffrn_radiation_source 'fine-focus sealed tube'
_diffrn_radiation_type MoK\a
_diffrn_radiation_wavelength 0.71073
_diffrn_reflns_av_R_equivalents 0.0699
_diffrn_reflns_av_sigmaI/netI 0.0741
_diffrn_reflns_limit_h_max 32
_diffrn_reflns_limit_h_min -33
_diffrn_reflns_limit_k_max 33
_diffrn_reflns_limit_k_min -34
_diffrn_reflns_limit_l_max 36
_diffrn_reflns_limit_l_min -36
_diffrn_reflns_number 71838
_diffrn_reflns_theta_full 30.99
_diffrn_reflns_theta_max 30.99
_diffrn_reflns_theta_min 1.28
_exptl_absorpt_coefficient_mu 0.930
_exptl_absorpt_correction_T_max 0.8731
_exptl_absorpt_correction_T_min 0.7480
_exptl_absorpt_correction_type multi-scan
_exptl_absorpt_process_details 'SADABS version 2.10 (Sheldrick,Bruker AXS Inc.,2002)'
_exptl_crystal_colour green
_exptl_crystal_density_diffrn 1.43
_exptl_crystal_density_method 'not measured'
_exptl_crystal_description block
_exptl_crystal_F_000 5670
_exptl_crystal_size_max 0.25
_exptl_crystal_size_mid 0.15
_exptl_crystal_size_min 0.15
_refine_diff_density_max 0.908
_refine_diff_density_min -0.522
_refine_diff_density_rms 0.096
_refine_ls_extinction_method none
_refine_ls_goodness_of_fit_ref 0.967
_refine_ls_hydrogen_treatment constr
_refine_ls_matrix_type full
_refine_ls_number_parameters 352
_refine_ls_number_reflns 8702
_refine_ls_number_restraints 0
_refine_ls_restrained_S_all 0.967
_refine_ls_R_factor_all 0.1078
_refine_ls_R_factor_gt 0.0499
_refine_ls_shift/su_max 0.001
_refine_ls_shift/su_mean 0.000
_refine_ls_structure_factor_coef Fsqd
_refine_ls_weighting_details 'calc w=1/[\s^2^(Fo^2^)+(0.0934P)^2^+0.0000P] where P=(Fo^2^+2Fc^2^)/3'
_refine_ls_weighting_scheme calc
_refine_ls_wR_factor_gt 0.1382
_refine_ls_wR_factor_ref 0.1637
_reflns_number_gt 4845
_reflns_number_total 8702
_reflns_threshold_expression >2sigma(I)
_cod_data_source_file b925469b.txt
_cod_data_source_block shelxl_2
_cod_original_sg_symbol_H-M R-3
_cod_database_code 7105382

loop_
_symmetry_equiv_pos_as_xyz
'x, y, z'
'-y, x-y, z'
'-x+y, -x, z'
'x+2/3, y+1/3, z+1/3'
'-y+2/3, x-y+1/3, z+1/3'
'-x+y+2/3, -x+1/3, z+1/3'
'x+1/3, y+2/3, z+2/3'
'-y+1/3, x-y+2/3, z+2/3'
'-x+y+1/3, -x+2/3, z+2/3'
'-x, -y, -z'
'y, -x+y, -z'
'x-y, x, -z'
'-x+2/3, -y+1/3, -z+1/3'
'y+2/3, -x+y+1/3, -z+1/3'
'x-y+2/3, x+1/3, -z+1/3'
'-x+1/3, -y+2/3, -z+2/3'
'y+1/3, -x+y+2/3, -z+2/3'
'x-y+1/3, x+2/3, -z+2/3'

loop_
_atom_site_label
_atom_site_type_symbol
_atom_site_fract_x
_atom_site_fract_y
_atom_site_fract_z
_atom_site_U_iso_or_equiv
_atom_site_adp_type
_atom_site_occupancy
_atom_site_symmetry_multiplicity
_atom_site_calc_flag
_atom_site_refinement_flags
_atom_site_disorder_assembly
_atom_site_disorder_group
Cu1 Cu 0.898981(16) 0.253718(16) 0.019960(12) 0.02657(11) Uani 1 1 d . . .
S1 S 0.94621(4) 0.27860(4) -0.08830(3) 0.03504(19) Uani 1 1 d . . .
O1 O 0.93370(11) 0.31095(10) -0.04160(8) 0.0383(5) Uani 1 1 d . . .
O2 O 0.94393(12) 0.21918(11) -0.06821(9) 0.0475(6) Uani 1 1 d . . .
O3 O 1.00898(11) 0.32390(13) -0.11036(9) 0.0507(6) Uani 1 1 d . . .
O4 O 0.89403(11) 0.26187(13) -0.12704(9) 0.0482(6) Uani 1 1 d . . .
N1 N 0.80612(11) 0.21405(12) -0.00576(9) 0.0305(5) Uani 1 1 d . . .
C2 C 0.78296(16) 0.23707(16) -0.04286(12) 0.0374(7) Uani 1 1 d . . .
H2B H 0.8122 0.2765 -0.0604 0.045 Uiso 1 1 calc R . .
C3 C 0.71779(17) 0.20535(18) -0.05644(13) 0.0442(8) Uani 1 1 d . . .
H3B H 0.7025 0.2234 -0.0824 0.053 Uiso 1 1 calc R . .
C4 C 0.67446(17) 0.14672(19) -0.03194(13) 0.0460(8) Uani 1 1 d . . .
H4B H 0.6295 0.1242 -0.0410 0.055 Uiso 1 1 calc R . .
C5 C 0.69836(15) 0.12176(17) 0.00607(12) 0.0404(7) Uani 1 1 d . . .
H5A H 0.6703 0.0817 0.0234 0.049 Uiso 1 1 calc R . .
C6 C 0.76427(14) 0.15715(15) 0.01793(11) 0.0324(6) Uani 1 1 d . . .
C7 C 0.79414(14) 0.13606(14) 0.05772(11) 0.0312(6) Uani 1 1 d . . .
H7A H 0.7694 0.0957 0.0756 0.037 Uiso 1 1 calc R . .
N8 N 0.85454(11) 0.17354(11) 0.06780(9) 0.0283(5) Uani 1 1 d . . .
C9 C 0.88461(13) 0.15234(14) 0.10594(11) 0.0296(6) Uani 1 1 d . . .
C10 C 0.88007(17) 0.09265(16) 0.10114(14) 0.0450(8) Uani 1 1 d . . .
H10A H 0.8560 0.0643 0.0730 0.054 Uiso 1 1 calc R . .
C11 C 0.91120(18) 0.07372(17) 0.13815(16) 0.0530(9) Uani 1 1 d . . .
H11A H 0.9085 0.0325 0.1347 0.064 Uiso 1 1 calc R . .
C12 C 0.94568(15) 0.11394(16) 0.17949(13) 0.0393(7) Uani 1 1 d . . .
C13 C 0.95019(14) 0.17436(15) 0.18299(12) 0.0346(7) Uani 1 1 d . . .
H13A H 0.9748 0.2030 0.2108 0.042 Uiso 1 1 calc R . .
C14 C 0.91969(14) 0.19390(14) 0.14702(11) 0.0300(6) Uani 1 1 d . . .
H14A H 0.9227 0.2353 0.1503 0.036 Uiso 1 1 calc R . .
C15 C 0.97615(16) 0.09177(17) 0.22097(16) 0.0500(9) Uani 1 1 d . . .
H15A H 0.9528 0.0862 0.2547 0.060 Uiso 1 1 calc R . .
H15B H 0.9694 0.0485 0.2106 0.060 Uiso 1 1 calc R . .
N16 N 0.98816(11) 0.27828(12) 0.04828(9) 0.0294(5) Uani 1 1 d . . .
C17 C 1.02013(14) 0.24673(15) 0.03690(11) 0.0344(6) Uani 1 1 d . . .
H17A H 1.0029 0.2134 0.0109 0.041 Uiso 1 1 calc R . .
C18 C 1.07806(16) 0.26147(17) 0.06220(13) 0.0413(7) Uani 1 1 d . . .
H18A H 1.1001 0.2385 0.0533 0.050 Uiso 1 1 calc R . .
C19 C 1.10346(15) 0.30950(17) 0.10021(13) 0.0403(7) Uani 1 1 d . . .
H19A H 1.1430 0.3200 0.1178 0.048 Uiso 1 1 calc R . .
C20 C 1.07000(15) 0.34216(16) 0.11229(12) 0.0381(7) Uani 1 1 d . . .
H20A H 1.0862 0.3754 0.1384 0.046 Uiso 1 1 calc R . .
C21 C 1.01267(14) 0.32548(14) 0.08565(11) 0.0318(6) Uani 1 1 d . . .
C22 C 0.97439(15) 0.35697(14) 0.09724(11) 0.0334(6) Uani 1 1 d . . .
H22A H 0.9904 0.3924 0.1213 0.040 Uiso 1 1 calc R . .
N23 N 0.91938(12) 0.33635(11) 0.07474(9) 0.0300(5) Uani 1 1 d . . .
C24 C 0.88179(14) 0.36626(14) 0.08581(11) 0.0307(6) Uani 1 1 d . . .
C25 C 0.87948(16) 0.38965(16) 0.13557(12) 0.0388(7) Uani 1 1 d . . .
H25A H 0.9040 0.3863 0.1639 0.047 Uiso 1 1 calc R . .
C26 C 0.84112(16) 0.41777(16) 0.14334(13) 0.0404(7) Uani 1 1 d . . .
H26A H 0.8403 0.4345 0.1772 0.049 Uiso 1 1 calc R . .
C27 C 0.80382(15) 0.42233(15) 0.10322(13) 0.0372(7) Uani 1 1 d . . .
C28 C 0.80652(15) 0.39850(15) 0.05411(12) 0.0375(7) Uani 1 1 d . . .
H28A H 0.7816 0.4014 0.0260 0.045 Uiso 1 1 calc R . .
C29 C 0.84480(15) 0.37067(14) 0.04524(12) 0.0361(7) Uani 1 1 d . . .
H29A H 0.8459 0.3544 0.0112 0.043 Uiso 1 1 calc R . .
O1W O 0.6667 0.3333 -0.0721(4) 0.163(4) Uiso 1 3 d S . .
O2W O 0.8017(5) 0.2800(5) -0.1744(4) 0.117(3) Uiso 0.50 1 d P . .
O3W O 0.8283(5) 0.3229(5) -0.1561(4) 0.115(3) Uiso 0.50 1 d P . .
O4W O 0.5795(5) 0.1983(5) -0.1138(4) 0.118(3) Uiso 0.50 1 d P . .
O5W O 0.9911(5) 0.4569(5) -0.0903(4) 0.136(3) Uiso 0.50 1 d P . .
O6W O 1.0000 0.0000 0.0000 0.150(9) Uiso 0.50 6 d SP . .
O7W O 0.9908(5) 0.4606(5) -0.0427(4) 0.133(3) Uiso 0.50 1 d P . .
O8W O 0.7971(8) 0.2237(9) -0.1990(7) 0.157(6) Uiso 0.35 1 d P . .
O9W O 1.0000 0.5000 0.0000 0.152(7) Uiso 0.38 2 d SP . .
O10W O 0.9315(9) 0.4237(9) -0.0717(7) 0.146(5) Uiso 0.33 1 d P . .
O11W O 1.0647(12) 0.1050(11) 0.0209(9) 0.136(8) Uiso 0.22 1 d P . .

loop_
_atom_site_aniso_label
_atom_site_aniso_U_11
_atom_site_aniso_U_22
_atom_site_aniso_U_33
_atom_site_aniso_U_23
_atom_site_aniso_U_13
_atom_site_aniso_U_12
Cu1 0.02749(19) 0.02941(19) 0.02167(17) -0.00224(13) -0.00073(13) 0.01336(15)
S1 0.0291(4) 0.0454(4) 0.0224(3) 0.0002(3) 0.0018(3) 0.0125(3)
O1 0.0434(12) 0.0390(12) 0.0276(11) -0.0001(9) 0.0002(9) 0.0169(10)
O2 0.0590(15) 0.0460(13) 0.0373(13) -0.0070(10) -0.0039(11) 0.0260(12)
O3 0.0309(12) 0.0734(17) 0.0365(13) 0.0135(12) 0.0049(9) 0.0176(12)
O4 0.0330(12) 0.0740(17) 0.0297(12) -0.0059(11) -0.0030(9) 0.0209(12)
N1 0.0321(13) 0.0379(13) 0.0239(12) -0.0042(10) -0.0028(9) 0.0194(11)
C2 0.0470(18) 0.0425(17) 0.0292(15) -0.0050(13) -0.0042(13) 0.0271(15)
C3 0.052(2) 0.057(2) 0.0355(18) -0.0071(15) -0.0114(15) 0.0359(18)
C4 0.0359(17) 0.061(2) 0.0416(19) -0.0107(16) -0.0107(14) 0.0242(17)
C5 0.0337(16) 0.0459(18) 0.0347(16) -0.0070(14) -0.0034(13) 0.0147(15)
C6 0.0291(14) 0.0384(16) 0.0277(14) -0.0062(12) -0.0029(11) 0.0154(13)
C7 0.0300(15) 0.0311(15) 0.0280(14) -0.0024(11) 0.0011(11) 0.0120(12)
N8 0.0294(12) 0.0301(12) 0.0239(11) -0.0034(9) -0.0030(9) 0.0138(10)
C9 0.0247(13) 0.0305(14) 0.0299(14) 0.0020(11) 0.0004(11) 0.0110(12)
C10 0.047(2) 0.0317(16) 0.052(2) -0.0104(15) -0.0186(16) 0.0172(15)
C11 0.050(2) 0.0318(17) 0.076(3) -0.0017(17) -0.0167(19) 0.0191(16)
C12 0.0290(15) 0.0381(17) 0.0470(19) 0.0130(14) -0.0010(13) 0.0138(13)
C13 0.0313(15) 0.0395(17) 0.0302(15) 0.0029(12) -0.0010(12) 0.0155(13)
C14 0.0304(14) 0.0321(15) 0.0272(14) -0.0017(11) 0.0007(11) 0.0154(12)
C15 0.0366(18) 0.044(2) 0.063(2) 0.0200(17) -0.0046(16) 0.0161(16)
N16 0.0260(12) 0.0336(13) 0.0246(11) 0.0023(10) 0.0043(9) 0.0120(10)
C17 0.0325(15) 0.0405(17) 0.0310(15) 0.0019(13) 0.0071(12) 0.0188(14)
C18 0.0374(17) 0.050(2) 0.0414(18) 0.0098(15) 0.0084(14) 0.0258(16)
C19 0.0291(15) 0.054(2) 0.0355(16) 0.0088(14) 0.0017(13) 0.0194(15)
C20 0.0326(16) 0.0408(17) 0.0304(15) -0.0008(13) -0.0012(12) 0.0105(14)
C21 0.0311(15) 0.0324(15) 0.0271(14) 0.0005(11) 0.0010(11) 0.0124(12)
C22 0.0376(16) 0.0309(15) 0.0283(14) -0.0022(11) -0.0013(12) 0.0146(13)
N23 0.0343(13) 0.0302(12) 0.0247(11) -0.0019(9) -0.0023(10) 0.0154(11)
C24 0.0347(15) 0.0294(14) 0.0274(14) -0.0028(11) -0.0017(11) 0.0155(12)
C25 0.0488(19) 0.0444(18) 0.0292(15) -0.0093(13) -0.0085(13) 0.0278(16)
C26 0.0495(19) 0.0447(18) 0.0331(16) -0.0118(14) -0.0059(14) 0.0281(16)
C27 0.0361(16) 0.0327(16) 0.0434(17) -0.0113(13) -0.0106(14) 0.0176(14)
C28 0.0415(17) 0.0330(16) 0.0381(17) -0.0072(13) -0.0125(14) 0.0187(14)
C29 0.0434(18) 0.0340(16) 0.0282(15) -0.0063(12) -0.0066(13) 0.0174(14)

loop_
_atom_type_symbol
_atom_type_description
_atom_type_scat_dispersion_real
_atom_type_scat_dispersion_imag
_atom_type_scat_source
C C 0.0033 0.0016 'International Tables Vol C Tables 4.2.6.8 and 6.1.1.4'
H H 0.0000 0.0000 'International Tables Vol C Tables 4.2.6.8 and 6.1.1.4'
N N 0.0061 0.0033 'International Tables Vol C Tables 4.2.6.8 and 6.1.1.4'
O O 0.0106 0.0060 'International Tables Vol C Tables 4.2.6.8 and 6.1.1.4'
S S 0.1246 0.1234 'International Tables Vol C Tables 4.2.6.8 and 6.1.1.4'
Cu Cu 0.3201 1.2651 'International Tables Vol C Tables 4.2.6.8 and 6.1.1.4'

loop_
_geom_angle_atom_site_label_1
_geom_angle_atom_site_label_2
_geom_angle_atom_site_label_3
_geom_angle
_geom_angle_site_symmetry_1
_geom_angle_site_symmetry_3
_geom_angle_publ_flag
O1 Cu1 N1 92.65(9) . . ?
O1 Cu1 N16 93.91(9) . . ?
N1 Cu1 N16 170.64(10) . . ?
O1 Cu1 N8 163.33(9) . . ?
N1 Cu1 N8 79.94(9) . . ?
N16 Cu1 N8 91.96(9) . . ?
O1 Cu1 N23 93.36(9) . . ?
N1 Cu1 N23 108.37(9) . . ?
N16 Cu1 N23 77.90(9) . . ?
N8 Cu1 N23 103.12(9) . . ?
O3 S1 O4 110.79(14) . . ?
O3 S1 O2 112.17(15) . . ?
O4 S1 O2 110.50(15) . . ?
O3 S1 O1 108.45(14) . . ?
O4 S1 O1 107.99(13) . . ?
O2 S1 O1 106.75(13) . . ?
S1 O1 Cu1 113.21(12) . . ?
C2 N1 C6 118.4(3) . . ?
C2 N1 Cu1 127.7(2) . . ?
C6 N1 Cu1 113.89(19) . . ?
N1 C2 C3 122.0(3) . . ?
N1 C2 H2B 119.0 . . ?
C3 C2 H2B 119.0 . . ?
C2 C3 C4 119.8(3) . . ?
C2 C3 H3B 120.1 . . ?
C4 C3 H3B 120.1 . . ?
C5 C4 C3 118.7(3) . . ?
C5 C4 H4B 120.7 . . ?
C3 C4 H4B 120.7 . . ?
C6 C5 C4 117.9(3) . . ?
C6 C5 H5A 121.0 . . ?
C4 C5 H5A 121.0 . . ?
N1 C6 C5 123.3(3) . . ?
N1 C6 C7 114.3(2) . . ?
C5 C6 C7 122.4(3) . . ?
N8 C7 C6 117.9(3) . . ?
N8 C7 H7A 121.0 . . ?
C6 C7 H7A 121.0 . . ?
C7 N8 C9 118.2(2) . . ?
C7 N8 Cu1 113.79(19) . . ?
C9 N8 Cu1 127.65(18) . . ?
C10 C9 C14 120.6(3) . . ?
C10 C9 N8 120.4(3) . . ?
C14 C9 N8 119.0(3) . . ?
C9 C10 C11 119.3(3) . . ?
C9 C10 H10A 120.4 . . ?
C11 C10 H10A 120.4 . . ?
C12 C11 C10 121.0(3) . . ?
C12 C11 H11A 119.5 . . ?
C10 C11 H11A 119.5 . . ?
C11 C12 C13 118.5(3) . . ?
C11 C12 C15 120.8(3) . . ?
C13 C12 C15 120.7(3) . . ?
C14 C13 C12 121.4(3) . . ?
C14 C13 H13A 119.3 . . ?
C12 C13 H13A 119.3 . . ?
C13 C14 C9 119.2(3) . . ?
C13 C14 H14A 120.4 . . ?
C9 C14 H14A 120.4 . . ?
C27 C15 C12 115.1(3) 15_545 . ?
C27 C15 H15A 108.5 15_545 . ?
C12 C15 H15A 108.5 . . ?
C27 C15 H15B 108.5 15_545 . ?
C12 C15 H15B 108.5 . . ?
H15A C15 H15B 107.5 . . ?
C17 N16 C21 119.0(3) . . ?
C17 N16 Cu1 124.4(2) . . ?
C21 N16 Cu1 116.18(19) . . ?
N16 C17 C18 121.6(3) . . ?
N16 C17 H17A 119.2 . . ?
C18 C17 H17A 119.2 . . ?
C19 C18 C17 119.9(3) . . ?
C19 C18 H18A 120.1 . . ?
C17 C18 H18A 120.1 . . ?
C18 C19 C20 118.6(3) . . ?
C18 C19 H19A 120.7 . . ?
C20 C19 H19A 120.7 . . ?
C21 C20 C19 118.9(3) . . ?
C21 C20 H20A 120.6 . . ?
C19 C20 H20A 120.6 . . ?
N16 C21 C20 122.1(3) . . ?
N16 C21 C22 116.2(3) . . ?
C20 C21 C22 121.7(3) . . ?
N23 C22 C21 119.3(3) . . ?
N23 C22 H22A 120.4 . . ?
C21 C22 H22A 120.4 . . ?
C22 N23 C24 119.8(2) . . ?
C22 N23 Cu1 110.2(2) . . ?
C24 N23 Cu1 130.04(18) . . ?
C29 C24 C25 119.4(3) . . ?
C29 C24 N23 117.9(3) . . ?
C25 C24 N23 122.6(3) . . ?
C26 C25 C24 119.2(3) . . ?
C26 C25 H25A 120.4 . . ?
C24 C25 H25A 120.4 . . ?
C25 C26 C27 122.0(3) . . ?
C25 C26 H26A 119.0 . . ?
C27 C26 H26A 119.0 . . ?
C28 C27 C26 118.0(3) . . ?
C28 C27 C15 119.8(3) . 14_565 ?
C26 C27 C15 122.2(3) . 14_565 ?
C29 C28 C27 121.2(3) . . ?
C29 C28 H28A 119.4 . . ?
C27 C28 H28A 119.4 . . ?
C28 C29 C24 120.3(3) . . ?
C28 C29 H29A 119.9 . . ?
C24 C29 H29A 119.9 . . ?
O3W O2W O8W 150.1(13) . . ?
O7W O5W O10W 69.0(10) . . ?
O5W O7W O9W 146.3(11) . . ?
O5W O7W O10W 58.8(9) . . ?
O9W O7W O10W 126.4(11) . . ?
O7W O9W O7W 180.0(10) . 10_765 ?
O5W O10W O7W 52.2(9) . . ?

loop_
_geom_bond_atom_site_label_1
_geom_bond_atom_site_label_2
_geom_bond_distance
_geom_bond_site_symmetry_2
_geom_bond_publ_flag
Cu1 O1 1.959(2) . ?
Cu1 N1 2.018(2) . ?
Cu1 N16 2.020(2) . ?
Cu1 N8 2.045(2) . ?
Cu1 N23 2.246(2) . ?
S1 O3 1.441(2) . ?
S1 O4 1.469(2) . ?
S1 O2 1.471(3) . ?
S1 O1 1.518(2) . ?
N1 C2 1.335(4) . ?
N1 C6 1.350(4) . ?
C2 C3 1.379(5) . ?
C2 H2B 0.9500 . ?
C3 C4 1.393(5) . ?
C3 H3B 0.9500 . ?
C4 C5 1.390(5) . ?
C4 H4B 0.9500 . ?
C5 C6 1.385(4) . ?
C5 H5A 0.9500 . ?
C6 C7 1.456(4) . ?
C7 N8 1.275(4) . ?
C7 H7A 0.9500 . ?
N8 C9 1.432(4) . ?
C9 C10 1.367(4) . ?
C9 C14 1.388(4) . ?
C10 C11 1.398(5) . ?
C10 H10A 0.9500 . ?
C11 C12 1.377(5) . ?
C11 H11A 0.9500 . ?
C12 C13 1.382(5) . ?
C12 C15 1.510(4) . ?
C13 C14 1.379(4) . ?
C13 H13A 0.9500 . ?
C14 H14A 0.9500 . ?
C15 C27 1.510(4) 15_545 ?
C15 H15A 0.9900 . ?
C15 H15B 0.9900 . ?
N16 C17 1.333(4) . ?
N16 C21 1.355(4) . ?
C17 C18 1.391(4) . ?
C17 H17A 0.9500 . ?
C18 C19 1.378(5) . ?
C18 H18A 0.9500 . ?
C19 C20 1.389(5) . ?
C19 H19A 0.9500 . ?
C20 C21 1.385(4) . ?
C20 H20A 0.9500 . ?
C21 C22 1.462(4) . ?
C22 N23 1.274(4) . ?
C22 H22A 0.9500 . ?
N23 C24 1.414(4) . ?
C24 C29 1.388(4) . ?
C24 C25 1.391(4) . ?
C25 C26 1.382(4) . ?
C25 H25A 0.9500 . ?
C26 C27 1.387(4) . ?
C26 H26A 0.9500 . ?
C27 C28 1.382(4) . ?
C27 C15 1.510(4) 14_565 ?
C28 C29 1.379(4) . ?
C28 H28A 0.9500 . ?
C29 H29A 0.9500 . ?
O2W O3W 1.002(11) . ?
O2W O8W 1.424(18) . ?
O5W O7W 1.211(12) . ?
O5W O10W 1.312(18) . ?
O7W O9W 1.375(11) . ?
O7W O10W 1.432(18) . ?
O9W O7W 1.375(11) 10_765 ?

loop_
_geom_torsion_atom_site_label_1
_geom_torsion_atom_site_label_2
_geom_torsion_atom_site_label_3
_geom_torsion_atom_site_label_4
_geom_torsion
_geom_torsion_site_symmetry_1
_geom_torsion_site_symmetry_2
_geom_torsion_site_symmetry_3
_geom_torsion_site_symmetry_4
_geom_torsion_publ_flag
O3 S1 O1 Cu1 -135.28(14) . . . . ?
O4 S1 O1 Cu1 104.60(15) . . . . ?
O2 S1 O1 Cu1 -14.23(17) . . . . ?
N1 Cu1 O1 S1 -86.01(14) . . . . ?
N16 Cu1 O1 S1 87.31(14) . . . . ?
N8 Cu1 O1 S1 -23.1(4) . . . . ?
N23 Cu1 O1 S1 165.40(13) . . . . ?
O1 Cu1 N1 C2 -16.6(3) . . . . ?
N16 Cu1 N1 C2 -151.1(5) . . . . ?
N8 Cu1 N1 C2 178.4(3) . . . . ?
N23 Cu1 N1 C2 77.8(3) . . . . ?
O1 Cu1 N1 C6 162.5(2) . . . . ?
N16 Cu1 N1 C6 28.0(7) . . . . ?
N8 Cu1 N1 C6 -2.5(2) . . . . ?
N23 Cu1 N1 C6 -103.1(2) . . . . ?
C6 N1 C2 C3 1.7(4) . . . . ?
Cu1 N1 C2 C3 -179.3(2) . . . . ?
N1 C2 C3 C4 -1.5(5) . . . . ?
C2 C3 C4 C5 0.3(5) . . . . ?
C3 C4 C5 C6 0.6(5) . . . . ?
C2 N1 C6 C5 -0.7(4) . . . . ?
Cu1 N1 C6 C5 -179.9(2) . . . . ?
C2 N1 C6 C7 179.9(3) . . . . ?
Cu1 N1 C6 C7 0.7(3) . . . . ?
C4 C5 C6 N1 -0.5(5) . . . . ?
C4 C5 C6 C7 178.9(3) . . . . ?
N1 C6 C7 N8 2.9(4) . . . . ?
C5 C6 C7 N8 -176.5(3) . . . . ?
C6 C7 N8 C9 -178.5(2) . . . . ?
C6 C7 N8 Cu1 -5.0(3) . . . . ?
O1 Cu1 N8 C7 -60.5(4) . . . . ?
N1 Cu1 N8 C7 4.1(2) . . . . ?
N16 Cu1 N8 C7 -171.2(2) . . . . ?
N23 Cu1 N8 C7 110.8(2) . . . . ?
O1 Cu1 N8 C9 112.2(3) . . . . ?
N1 Cu1 N8 C9 176.8(2) . . . . ?
N16 Cu1 N8 C9 1.6(2) . . . . ?
N23 Cu1 N8 C9 -76.5(2) . . . . ?
C7 N8 C9 C10 53.1(4) . . . . ?
Cu1 N8 C9 C10 -119.4(3) . . . . ?
C7 N8 C9 C14 -128.4(3) . . . . ?
Cu1 N8 C9 C14 59.1(3) . . . . ?
C14 C9 C10 C11 0.0(5) . . . . ?
N8 C9 C10 C11 178.4(3) . . . . ?
C9 C10 C11 C12 0.7(6) . . . . ?
C10 C11 C12 C13 -1.5(6) . . . . ?
C10 C11 C12 C15 176.7(3) . . . . ?
C11 C12 C13 C14 1.7(5) . . . . ?
C15 C12 C13 C14 -176.5(3) . . . . ?
C12 C13 C14 C9 -1.1(4) . . . . ?
C10 C9 C14 C13 0.2(4) . . . . ?
N8 C9 C14 C13 -178.3(2) . . . . ?
C11 C12 C15 C27 126.2(4) . . . 15_545 ?
C13 C12 C15 C27 -55.7(5) . . . 15_545 ?
O1 Cu1 N16 C17 -91.1(2) . . . . ?
N1 Cu1 N16 C17 43.3(7) . . . . ?
N8 Cu1 N16 C17 73.3(2) . . . . ?
N23 Cu1 N16 C17 176.3(2) . . . . ?
O1 Cu1 N16 C21 96.4(2) . . . . ?
N1 Cu1 N16 C21 -129.2(5) . . . . ?
N8 Cu1 N16 C21 -99.2(2) . . . . ?
N23 Cu1 N16 C21 3.78(19) . . . . ?
C21 N16 C17 C18 -0.4(4) . . . . ?
Cu1 N16 C17 C18 -172.7(2) . . . . ?
N16 C17 C18 C19 0.3(5) . . . . ?
C17 C18 C19 C20 0.0(5) . . . . ?
C18 C19 C20 C21 -0.2(5) . . . . ?
C17 N16 C21 C20 0.2(4) . . . . ?
Cu1 N16 C21 C20 173.1(2) . . . . ?
C17 N16 C21 C22 -178.4(3) . . . . ?
Cu1 N16 C21 C22 -5.5(3) . . . . ?
C19 C20 C21 N16 0.1(4) . . . . ?
C19 C20 C21 C22 178.7(3) . . . . ?
N16 C21 C22 N23 4.3(4) . . . . ?
C20 C21 C22 N23 -174.4(3) . . . . ?
C21 C22 N23 C24 179.7(2) . . . . ?
C21 C22 N23 Cu1 -1.0(3) . . . . ?
O1 Cu1 N23 C22 -94.7(2) . . . . ?
N1 Cu1 N23 C22 171.3(2) . . . . ?
N16 Cu1 N23 C22 -1.5(2) . . . . ?
N8 Cu1 N23 C22 87.7(2) . . . . ?
O1 Cu1 N23 C24 84.5(2) . . . . ?
N1 Cu1 N23 C24 -9.5(3) . . . . ?
N16 Cu1 N23 C24 177.7(2) . . . . ?
N8 Cu1 N23 C24 -93.1(2) . . . . ?
C22 N23 C24 C29 145.6(3) . . . . ?
Cu1 N23 C24 C29 -33.6(4) . . . . ?
C22 N23 C24 C25 -36.0(4) . . . . ?
Cu1 N23 C24 C25 144.9(2) . . . . ?
C29 C24 C25 C26 -1.0(5) . . . . ?
N23 C24 C25 C26 -179.4(3) . . . . ?
C24 C25 C26 C27 1.2(5) . . . . ?
C25 C26 C27 C28 -0.9(5) . . . . ?
C25 C26 C27 C15 175.9(3) . . . 14_565 ?
C26 C27 C28 C29 0.4(5) . . . . ?
C15 C27 C28 C29 -176.5(3) 14_565 . . . ?
C27 C28 C29 C24 -0.2(5) . . . . ?
C25 C24 C29 C28 0.5(5) . . . . ?
N23 C24 C29 C28 179.0(3) . . . . ?
O10W O5W O7W O9W -110(2) . . . . ?
O5W O7W O9W O7W -146(100) . . . 10_765 ?
O10W O7W O9W O7W 127(100) . . . 10_765 ?
O9W O7W O10W O5W 139.6(14) . . . . ?
